data_9010289
loop_
_publ_author_name
'Benna, P.'
'Nestola, F.'
'Ballaran, T. B.'
'Balic-Zunic T'
'Lundegaard, L. F.'
'Bruno, E.'

_publ_section_title
;
 The high-pressure structural configurations of Ca0.2Sr0.8Al2Si2O8 feldspar:
 The I-1-I2/c and I2/c-P2_1/c phase transitions
 Sample: P = 6.2 GPa
;
_journal_name_full 'American Mineralogist'
_journal_page_first 1190
_journal_page_last 1199
_journal_paper_doi 10.2138/am.2007.2402
_journal_volume 92
_journal_year 2007
_chemical_compound_source Synthetic
_chemical_formula_structural Ca.2Sr.8Al2Si2O8
_chemical_formula_sum 'Al2 Ca0.2 O8 Si2 Sr0.8'
_chemical_name_mineral Slawsonite
_space_group_IT_number 15
_symmetry_space_group_name_Hall '-I 2yc'
_symmetry_space_group_name_H-M 'I 1 2/c 1'
_cell_angle_alpha 90
_cell_angle_beta 114.98
_cell_angle_gamma 90
_cell_formula_units_Z 8
_cell_length_a 8.128
_cell_length_b 12.671
_cell_length_c 13.866
_cell_volume 1294.470
_database_code_amcsd 0004410
_diffrn_ambient_pressure 6.2e+06
_exptl_crystal_density_diffrn 3.245
_cod_original_formula_sum '(Ca.2 Sr.8) Si2 Al2 O8'
_cod_database_code 9010289

loop_
_space_group_symop_operation_xyz
x,y,z
1/2+x,1/2+y,1/2+z
x,-y,1/2+z
1/2+x,1/2-y,+z
-x,y,1/2-z
1/2-x,1/2+y,-z
-x,-y,-z
1/2-x,1/2-y,1/2-z

loop_
_atom_site_label
_atom_site_fract_x
_atom_site_fract_y
_atom_site_fract_z
_atom_site_occupancy
_atom_site_U_iso_or_equiv
_atom_site_type_symbol
_atom_site_attached_hydrogens
Ca 0.26540 0.00090 0.06850 0.20000 0.04300 Ca 0
Sr 0.26540 0.00090 0.06850 0.80000 0.04300 Sr 0
Si10 0.99550 0.17730 0.10700 1.00000 0.04400 Si 0
Al1z 0.99330 0.17550 0.61760 1.00000 0.04300 Al 0
Al20 0.68440 0.12430 0.17070 1.00000 0.04100 Al 0
Si2z 0.67480 0.11310 0.67200 1.00000 0.04400 Si 0
OA1 0.00270 0.12930 0.99810 1.00000 0.03400 O 0
OA2 0.58120 0.00330 0.14820 1.00000 0.05500 O 0
OB0 0.81860 0.11800 0.10450 1.00000 0.06000 O 0
OBz 0.79400 0.11710 0.60480 1.00000 0.05400 O 0
OC0 0.98840 0.30340 0.11410 1.00000 0.05400 O 0
OCz 0.99550 0.31150 0.62670 1.00000 0.05500 O 0
OD0 0.18320 0.12490 0.19430 1.00000 0.05400 O 0
ODz 0.19150 0.11710 0.70200 1.00000 0.05600 O 0

loop_
_cod_changelog_entry_id
_cod_changelog_entry_author
_cod_changelog_entry_date
_cod_changelog_entry_text
1
;cod-tools version 3.8.0
Id: cif_guess_AMCSD_atom_types 9581 2023-05-17 12:35:41Z saulius
;
2023-05-23T09:23:19+03:00
;Derived atom types and hydrogen counts
from atom names that follow the AMCSD naming convention
(Wat == water, O-H == hydroxyl).
;

loop_
_cod_related_entry_id
_cod_related_entry_database
_cod_related_entry_code
1 AMCSD 0004410
